data_7225697
loop_
_publ_author_name
'Sovago, Ioana'
'Thomas, Lynne H.'
'Adam, Martin S.'
'Capelli, Silvia C.'
'Wilson, Chick C.'
'Farrugia, Louis J.'

_publ_section_title
;
 High resolution X-ray and neutron diffraction studies on molecular
 complexes of chloranilic acid and lutidines
;
_journal_issue 30
_journal_name_full CrystEngComm
_journal_page_first 5697
_journal_paper_doi 10.1039/C6CE01065B
_journal_volume 18
_journal_year 2016
_chemical_formula_moiety
;
2(C6 H Cl2 O4), 0.5(C6 H2 Cl2 O4), 2(C7 H10 N) 
;
_chemical_formula_sum 'C29 H23 Cl5 N2 O10'
_chemical_formula_weight 736.74
_chemical_name_systematic
;
 ?
;
_space_group_crystal_system triclinic
_space_group_IT_number 2
_space_group_name_Hall '-P 1'
_space_group_name_H-M_alt 'P -1'
_symmetry_space_group_name_Hall '-P 1'
_symmetry_space_group_name_H-M 'P -1'
_atom_sites_solution_hydrogens mixed
_atom_sites_solution_primary direct
_atom_sites_solution_secondary difmap
_audit_update_record
;
2016-05-04 deposited with the CCDC.
2016-06-13 downloaded from the CCDC.
;
_cell_angle_alpha 99.0840(16)
_cell_angle_beta 93.6611(17)
_cell_angle_gamma 91.1015(12)
_cell_formula_units_Z 2
_cell_length_a 8.4477(3)
_cell_length_b 10.5046(3)
_cell_length_c 18.2834(4)
_cell_measurement_reflns_used 9370
_cell_measurement_temperature 100(2)
_cell_measurement_theta_max 30.141
_cell_measurement_theta_min 1.964
_cell_measurement_wavelength 0.71073
_cell_volume 1598.14(8)
_computing_cell_refinement 'HKL Scalepack (Otwinowski & Minor 1997)'
_computing_data_collection 'Collect (Bruker AXS BV, 1997-2004)'
_computing_data_reduction 'HKL Denzo and Scalepack (Otwinowski & Minor 1997)'
_computing_molecular_graphics 'Ortep-3 for Windows (Farrugia, 1997)'
_computing_publication_material 'WinGX publication routines (Farrugia, 1999)'
_computing_structure_refinement 'SHELXL-97 (Sheldrick, 2008)'
_computing_structure_solution 'SHELXS-97 (Sheldrick, 2008)'
_diffrn_ambient_temperature 100(2)
_diffrn_detector 'CCD plate'
_diffrn_detector_area_resol_mean 9
_diffrn_measured_fraction_theta_full 1
_diffrn_measured_fraction_theta_max 0.993
_diffrn_measurement_device '95mm CCD camera on \k-goniostat'
_diffrn_measurement_device_type KappaCCD
_diffrn_measurement_method 'CCD rotation images, thick slices'
_diffrn_orient_matrix_type 'by Bruker AXS Collect from scalepack cell'
_diffrn_orient_matrix_UB_11 0.0115019
_diffrn_orient_matrix_UB_12 -0.0924193
_diffrn_orient_matrix_UB_13 0.0060132
_diffrn_orient_matrix_UB_21 -0.0995282
_diffrn_orient_matrix_UB_22 0.0033920
_diffrn_orient_matrix_UB_23 0.0269756
_diffrn_orient_matrix_UB_31 -0.0635957
_diffrn_orient_matrix_UB_32 -0.0273756
_diffrn_orient_matrix_UB_33 -0.0481483
_diffrn_radiation_monochromator graphite
_diffrn_radiation_probe x-ray
_diffrn_radiation_type MoK\a
_diffrn_radiation_wavelength 0.71073
_diffrn_reflns_av_R_equivalents 0.0837
_diffrn_reflns_av_unetI/netI 0.057
_diffrn_reflns_Laue_measured_fraction_full 1
_diffrn_reflns_Laue_measured_fraction_max 0.993
_diffrn_reflns_limit_h_max 11
_diffrn_reflns_limit_h_min -11
_diffrn_reflns_limit_k_max 14
_diffrn_reflns_limit_k_min -14
_diffrn_reflns_limit_l_max 25
_diffrn_reflns_limit_l_min 0
_diffrn_reflns_number 9371
_diffrn_reflns_point_group_measured_fraction_full 1
_diffrn_reflns_point_group_measured_fraction_max 0.993
_diffrn_reflns_theta_full 25.242
_diffrn_reflns_theta_max 30.14
_diffrn_reflns_theta_min 1.13
_exptl_absorpt_coefficient_mu 0.513
_exptl_absorpt_correction_T_max 0.7457
_exptl_absorpt_correction_T_min 0.5383
_exptl_absorpt_correction_type multi-scan
_exptl_absorpt_process_details 'SADABS, Bruker(2001)'
_exptl_crystal_colour purple
_exptl_crystal_density_diffrn 1.531
_exptl_crystal_density_method 'not measured'
_exptl_crystal_description red
_exptl_crystal_F_000 752
_exptl_crystal_size_max 0.27
_exptl_crystal_size_mid 0.21
_exptl_crystal_size_min 0.17
_refine_diff_density_max 0.378
_refine_diff_density_min -0.27
_refine_diff_density_rms 0.056
_refine_ls_extinction_method none
_refine_ls_goodness_of_fit_ref 1.05
_refine_ls_hydrogen_treatment mixed
_refine_ls_matrix_type full
_refine_ls_number_constraints 0
_refine_ls_number_parameters 496
_refine_ls_number_reflns 9370
_refine_ls_number_restraints 0
_refine_ls_restrained_S_all 1.05
_refine_ls_R_factor_all 0.0583
_refine_ls_R_factor_gt 0.0336
_refine_ls_shift/su_max 0.001
_refine_ls_shift/su_mean 0
_refine_ls_structure_factor_coef Fsqd
_refine_ls_weighting_details 'w=1/[\s^2^(Fo^2^)+(0.0372P)^2^+0.1580P] where P=(Fo^2^+2Fc^2^)/3'
_refine_ls_weighting_scheme calc
_refine_ls_wR_factor_gt 0.0816
_refine_ls_wR_factor_ref 0.0863
_reflns_Friedel_coverage 0
_reflns_number_gt 7077
_reflns_number_total 9370
_reflns_threshold_expression 'I > 2\s(I)'
_cod_data_source_file c6ce01065b4.cif
_cod_data_source_block 8_shelx
_cod_depositor_comments
;
The following automatic conversions were performed:

'_space_group_crystal_system' value 'Triclinic' changed to
'triclinic' according to
/usr/data/users/saulius/crontab/automatic-downloads/rss-feeds/RSC/lib/dictionaries/cif_core.dic
dictionary named 'cif_core.dic' version 2.4.2 from 2011-04-26.

Automatic conversion script
Id: cif_fix_values 4268 2015-11-12 08:31:59Z antanas 

 Adding full bibliography for 7225667--7225698.cif.
;
_cod_database_code 7225697

loop_
_space_group_symop_operation_xyz
'x, y, z'
'-x, -y, -z'

loop_
_atom_site_label
_atom_site_type_symbol
_atom_site_fract_x
_atom_site_fract_y
_atom_site_fract_z
_atom_site_U_iso_or_equiv
_atom_site_adp_type
_atom_site_occupancy
_atom_site_site_symmetry_order
_atom_site_calc_flag
_atom_site_refinement_flags_posn
_atom_site_refinement_flags_adp
Cl1 Cl 0.56521(5) 0.35330(3) 0.14888(2) 0.02828(9) Uani 1 1 d . .
Cl2 Cl 0.43315(5) -0.20310(3) 0.22951(2) 0.02624(9) Uani 1 1 d . .
Cl3 Cl 0.22453(4) -0.02015(3) 0.36411(2) 0.01929(7) Uani 1 1 d . .
Cl4 Cl -0.09484(4) 0.35313(3) 0.61708(2) 0.02381(8) Uani 1 1 d . .
Cl5 Cl 0.14288(4) -0.59787(3) -0.02780(2) 0.02708(9) Uani 1 1 d . .
O2 O 0.29793(12) -0.09454(9) 0.09580(5) 0.0210(2) Uani 1 1 d . .
O3 O 0.35406(14) 0.14159(10) 0.06654(6) 0.0282(2) Uani 1 1 d . .
O5 O 0.71133(13) 0.24397(10) 0.27487(6) 0.0228(2) Uani 1 1 d . .
O6 O 0.64798(13) 0.01152(10) 0.31007(5) 0.0243(2) Uani 1 1 d . .
O16 O 0.27376(12) -0.00019(9) 0.52989(5) 0.01829(19) Uani 1 1 d . .
O15 O 0.14897(12) 0.15729(10) 0.63463(5) 0.0188(2) Uani 1 1 d . .
O12 O -0.04176(13) 0.15850(10) 0.34498(5) 0.0242(2) Uani 1 1 d . .
O13 O -0.16637(13) 0.32394(9) 0.45282(6) 0.0234(2) Uani 1 1 d . .
O32 O 0.26118(12) -0.34297(10) 0.05390(6) 0.0221(2) Uani 1 1 d . .
O33 O 0.56942(12) -0.26400(9) 0.07233(6) 0.0232(2) Uani 1 1 d . .
N125 N 0.16696(15) -0.05673(12) -0.04078(7) 0.0215(2) Uani 1 1 d . .
N225 N 0.45542(14) -0.19911(11) 0.48584(7) 0.0190(2) Uani 1 1 d . .
C121 C 0.01507(19) -0.19349(15) -0.13569(8) 0.0259(3) Uani 1 1 d . .
C122 C 0.00137(19) -0.08907(15) -0.17397(8) 0.0246(3) Uani 1 1 d . .
C123 C 0.07187(18) 0.03094(14) -0.14618(8) 0.0219(3) Uani 1 1 d . .
C124 C 0.15747(18) 0.04381(14) -0.07764(8) 0.0214(3) Uani 1 1 d . .
C126 C 0.09936(19) -0.17312(15) -0.06763(8) 0.0242(3) Uani 1 1 d . .
C221 C 0.60902(17) -0.32150(13) 0.56023(8) 0.0197(3) Uani 1 1 d . .
C222 C 0.65576(17) -0.39450(13) 0.49527(8) 0.0201(3) Uani 1 1 d . .
C223 C 0.60317(17) -0.36806(13) 0.42507(8) 0.0199(3) Uani 1 1 d . .
C224 C 0.50160(17) -0.26703(13) 0.42267(8) 0.0199(3) Uani 1 1 d . .
C226 C 0.50490(17) -0.22341(13) 0.55316(8) 0.0191(3) Uani 1 1 d . .
C21 C -0.0571(3) -0.32490(18) -0.16737(12) 0.0378(4) Uani 1 1 d . .
C23 C 0.0577(2) 0.14336(17) -0.18743(10) 0.0295(3) Uani 1 1 d . .
C31 C 0.6703(2) -0.34437(15) 0.63600(9) 0.0272(3) Uani 1 1 d . .
H31A H 0.7712 -0.3003 0.6489 0.041 Uiso 1 1 calc R U
H31B H 0.6822 -0.4352 0.6356 0.041 Uiso 1 1 calc R U
H31C H 0.5964 -0.3123 0.6718 0.041 Uiso 1 1 calc R U
C33 C 0.6586(2) -0.44296(15) 0.35474(9) 0.0258(3) Uani 1 1 d . .
C111 C 0.47118(18) -0.05349(13) 0.20432(7) 0.0197(3) Uani 1 1 d . .
C112 C 0.39376(17) -0.02288(13) 0.14064(7) 0.0178(3) Uani 1 1 d . .
C113 C 0.42381(18) 0.11332(13) 0.12211(7) 0.0196(3) Uani 1 1 d . .
C114 C 0.53285(17) 0.20111(13) 0.17071(7) 0.0192(3) Uani 1 1 d . .
C115 C 0.61060(17) 0.16480(13) 0.23067(7) 0.0181(3) Uani 1 1 d . .
C116 C 0.57868(17) 0.03249(13) 0.25143(7) 0.0189(3) Uani 1 1 d . .
C211 C 0.12822(16) 0.07775(12) 0.43185(7) 0.0153(2) Uani 1 1 d . .
C212 C 0.00729(16) 0.15663(12) 0.41013(7) 0.0169(3) Uani 1 1 d . .
C213 C -0.06743(16) 0.24991(12) 0.47159(8) 0.0169(3) Uani 1 1 d . .
C214 C -0.01397(17) 0.24655(12) 0.54856(7) 0.0171(3) Uani 1 1 d . .
C215 C 0.09697(16) 0.16266(12) 0.56535(7) 0.0152(2) Uani 1 1 d . .
C216 C 0.17306(16) 0.07264(12) 0.50623(7) 0.0148(2) Uani 1 1 d . .
C311 C 0.33590(16) -0.54138(13) -0.01030(8) 0.0187(3) Uani 1 1 d . .
C312 C 0.37143(17) -0.42200(13) 0.02720(7) 0.0180(3) Uani 1 1 d . .
C313 C 0.54139(17) -0.37301(13) 0.03906(7) 0.0181(3) Uani 1 1 d . .
H122 H -0.051(2) -0.1028(17) -0.2199(10) 0.027(4) Uiso 1 1 d . .
H124 H 0.213(2) 0.1197(16) -0.0552(9) 0.020(4) Uiso 1 1 d . .
H126 H 0.115(2) -0.2389(17) -0.0373(9) 0.030(5) Uiso 1 1 d . .
H125 H 0.220(2) -0.0465(18) 0.0039(11) 0.037(5) Uiso 1 1 d . .
H222 H 0.728(2) -0.4655(16) 0.4974(9) 0.023(4) Uiso 1 1 d . .
H225 H 0.385(2) -0.1362(19) 0.4876(10) 0.037(5) Uiso 1 1 d . .
H226 H 0.4653(19) -0.1720(15) 0.5910(8) 0.015(4) Uiso 1 1 d . .
H224 H 0.465(2) -0.2342(17) 0.3791(10) 0.030(5) Uiso 1 1 d . .
H21A H -0.023(3) -0.390(2) -0.1368(13) 0.068(7) Uiso 1 1 d . .
H21B H -0.038(3) -0.350(3) -0.2142(15) 0.078(9) Uiso 1 1 d . .
H21C H -0.170(4) -0.326(3) -0.1653(16) 0.094(10) Uiso 1 1 d . .
H23A H -0.031(3) 0.191(2) -0.1724(12) 0.059(7) Uiso 1 1 d . .
H23B H 0.148(3) 0.204(2) -0.1766(11) 0.044(6) Uiso 1 1 d . .
H23C H 0.037(3) 0.117(2) -0.2391(12) 0.052(6) Uiso 1 1 d . .
H32A H 0.580(3) -0.445(2) 0.3141(12) 0.047(6) Uiso 1 1 d . .
H32B H 0.748(3) -0.404(2) 0.3380(12) 0.057(7) Uiso 1 1 d . .
H32C H 0.682(2) -0.530(2) 0.3589(11) 0.044(6) Uiso 1 1 d . .
H5 H 0.768(3) 0.202(2) 0.3014(11) 0.053(7) Uiso 1 1 d . .
H15 H 0.210(3) 0.098(2) 0.6356(12) 0.051(7) Uiso 1 1 d . .
H32 H 0.302(3) -0.266(2) 0.0745(12) 0.052(6) Uiso 1 1 d . .

loop_
_atom_site_aniso_label
_atom_site_aniso_U_11
_atom_site_aniso_U_22
_atom_site_aniso_U_33
_atom_site_aniso_U_23
_atom_site_aniso_U_13
_atom_site_aniso_U_12
Cl1 0.0376(2) 0.02093(16) 0.02645(18) 0.00871(13) -0.00872(16) -0.00176(15)
Cl2 0.0403(2) 0.01991(15) 0.01968(16) 0.00600(12) 0.00307(15) 0.00266(14)
Cl3 0.01923(16) 0.02139(15) 0.01666(15) 0.00040(11) 0.00248(12) 0.00323(12)
Cl4 0.02285(18) 0.02130(15) 0.02529(17) -0.00334(12) 0.00202(14) 0.00739(13)
Cl5 0.01658(17) 0.02304(16) 0.0396(2) -0.00187(14) 0.00326(15) 0.00055(13)
O2 0.0233(5) 0.0192(5) 0.0194(5) 0.0011(4) -0.0017(4) 0.0030(4)
O3 0.0363(7) 0.0253(5) 0.0224(5) 0.0072(4) -0.0112(5) -0.0008(5)
O5 0.0248(6) 0.0214(5) 0.0206(5) 0.0019(4) -0.0076(4) 0.0037(4)
O6 0.0305(6) 0.0263(5) 0.0164(5) 0.0055(4) -0.0037(4) 0.0086(4)
O16 0.0181(5) 0.0189(4) 0.0178(5) 0.0030(4) -0.0011(4) 0.0056(4)
O15 0.0207(5) 0.0196(5) 0.0157(5) 0.0022(4) -0.0009(4) 0.0050(4)
O12 0.0236(6) 0.0318(5) 0.0172(5) 0.0053(4) -0.0035(4) 0.0061(4)
O13 0.0216(5) 0.0204(5) 0.0294(6) 0.0074(4) -0.0007(4) 0.0060(4)
O32 0.0181(5) 0.0185(5) 0.0289(6) -0.0002(4) 0.0043(4) 0.0041(4)
O33 0.0225(5) 0.0205(5) 0.0250(5) -0.0016(4) 0.0040(4) 0.0007(4)
N125 0.0198(6) 0.0264(6) 0.0171(6) 0.0013(5) -0.0019(5) 0.0027(5)
N225 0.0151(6) 0.0174(5) 0.0244(6) 0.0023(4) 0.0020(5) 0.0033(4)
C121 0.0242(8) 0.0271(7) 0.0243(7) -0.0019(6) 0.0012(6) 0.0001(6)
C122 0.0221(8) 0.0341(8) 0.0157(7) -0.0008(6) -0.0013(6) 0.0020(6)
C123 0.0199(7) 0.0297(7) 0.0161(6) 0.0027(5) 0.0031(5) 0.0030(6)
C124 0.0195(7) 0.0252(7) 0.0188(7) 0.0018(5) 0.0007(5) 0.0022(6)
C126 0.0250(8) 0.0244(7) 0.0227(7) 0.0028(6) 0.0011(6) 0.0027(6)
C221 0.0169(7) 0.0171(6) 0.0254(7) 0.0049(5) 0.0005(5) -0.0011(5)
C222 0.0166(7) 0.0150(6) 0.0285(7) 0.0024(5) 0.0016(6) 0.0002(5)
C223 0.0175(7) 0.0157(6) 0.0253(7) -0.0005(5) 0.0023(5) -0.0011(5)
C224 0.0181(7) 0.0196(6) 0.0213(7) 0.0015(5) 0.0011(5) -0.0003(5)
C226 0.0166(7) 0.0174(6) 0.0224(7) 0.0000(5) 0.0029(5) -0.0004(5)
C21 0.0434(12) 0.0302(9) 0.0356(10) -0.0038(7) -0.0050(9) -0.0053(8)
C23 0.0338(10) 0.0338(8) 0.0220(8) 0.0089(6) -0.0015(7) 0.0013(7)
C31 0.0268(8) 0.0283(7) 0.0277(8) 0.0088(6) -0.0002(6) 0.0020(6)
C33 0.0256(8) 0.0218(7) 0.0283(8) -0.0036(6) 0.0060(7) 0.0015(6)
C111 0.0252(7) 0.0178(6) 0.0167(6) 0.0041(5) 0.0020(5) 0.0039(5)
C112 0.0196(7) 0.0177(6) 0.0162(6) 0.0017(5) 0.0027(5) 0.0044(5)
C113 0.0223(7) 0.0207(6) 0.0160(6) 0.0031(5) 0.0004(5) 0.0039(5)
C114 0.0229(7) 0.0166(6) 0.0182(6) 0.0044(5) -0.0013(5) 0.0014(5)
C115 0.0203(7) 0.0185(6) 0.0155(6) 0.0018(5) 0.0018(5) 0.0060(5)
C116 0.0219(7) 0.0196(6) 0.0152(6) 0.0017(5) 0.0025(5) 0.0087(5)
C211 0.0152(6) 0.0155(6) 0.0149(6) 0.0012(4) 0.0019(5) 0.0017(5)
C212 0.0144(6) 0.0178(6) 0.0189(6) 0.0053(5) -0.0001(5) -0.0003(5)
C213 0.0138(6) 0.0150(6) 0.0222(7) 0.0046(5) -0.0004(5) -0.0010(5)
C214 0.0169(6) 0.0147(6) 0.0189(6) 0.0000(5) 0.0011(5) 0.0014(5)
C215 0.0149(6) 0.0142(5) 0.0165(6) 0.0021(4) 0.0013(5) -0.0007(5)
C216 0.0129(6) 0.0142(5) 0.0172(6) 0.0022(5) 0.0012(5) 0.0002(4)
C311 0.0150(7) 0.0192(6) 0.0224(7) 0.0047(5) 0.0009(5) 0.0017(5)
C312 0.0177(7) 0.0195(6) 0.0180(6) 0.0052(5) 0.0031(5) 0.0039(5)
C313 0.0191(7) 0.0188(6) 0.0173(6) 0.0050(5) 0.0031(5) 0.0028(5)

loop_
_atom_type_symbol
_atom_type_description
_atom_type_scat_dispersion_real
_atom_type_scat_dispersion_imag
_atom_type_scat_source
C C 0.0033 0.0016 'International Tables Vol C Tables 4.2.6.8 and 6.1.1.4'
H H 0 0 'International Tables Vol C Tables 4.2.6.8 and 6.1.1.4'
N N 0.0061 0.0033 'International Tables Vol C Tables 4.2.6.8 and 6.1.1.4'
O O 0.0106 0.006 'International Tables Vol C Tables 4.2.6.8 and 6.1.1.4'
Cl Cl 0.1484 0.1585 'International Tables Vol C Tables 4.2.6.8 and 6.1.1.4'

loop_
_geom_angle_atom_site_label_1
_geom_angle_atom_site_label_2
_geom_angle_atom_site_label_3
_geom_angle
_geom_angle_site_symmetry_1
_geom_angle_site_symmetry_3
C115 O5 H5 109.5(15) . .
C215 O15 H15 110.2(15) . .
C312 O32 H32 112.3(15) . .
C124 N125 C126 122.92(13) . .
C124 N125 H125 119.0(12) . .
C126 N125 H125 118.1(12) . .
C226 N225 C224 122.89(13) . .
C226 N225 H225 113.0(12) . .
C224 N225 H225 124.1(12) . .
C126 C121 C122 117.40(14) . .
C126 C121 C21 120.72(15) . .
C122 C121 C21 121.87(15) . .
C123 C122 C121 122.11(14) . .
C123 C122 H122 120.0(11) . .
C121 C122 H122 117.8(11) . .
C122 C123 C124 117.29(13) . .
C122 C123 C23 122.19(14) . .
C124 C123 C23 120.52(14) . .
N125 C124 C123 119.93(13) . .
N125 C124 H124 116.3(10) . .
C123 C124 H124 123.7(10) . .
N125 C126 C121 120.32(14) . .
N125 C126 H126 116.3(10) . .
C121 C126 H126 123.4(10) . .
C226 C221 C222 117.54(13) . .
C226 C221 C31 120.11(14) . .
C222 C221 C31 122.34(13) . .
C221 C222 C223 121.58(13) . .
C221 C222 H222 120.5(10) . .
C223 C222 H222 117.9(10) . .
C224 C223 C222 117.39(13) . .
C224 C223 C33 120.72(13) . .
C222 C223 C33 121.86(13) . .
N225 C224 C223 120.25(13) . .
N225 C224 H224 113.7(11) . .
C223 C224 H224 125.9(11) . .
N225 C226 C221 120.32(13) . .
N225 C226 H226 114.6(10) . .
C221 C226 H226 125.1(10) . .
C121 C21 H21A 111.0(14) . .
C121 C21 H21B 113.1(17) . .
H21A C21 H21B 111(2) . .
C121 C21 H21C 111.4(18) . .
H21A C21 H21C 104(2) . .
H21B C21 H21C 106(2) . .
C123 C23 H23A 109.2(13) . .
C123 C23 H23B 113.1(12) . .
H23A C23 H23B 105.5(18) . .
C123 C23 H23C 112.0(13) . .
H23A C23 H23C 104.5(18) . .
H23B C23 H23C 111.9(17) . .
C221 C31 H31A 109.5 . .
C221 C31 H31B 109.5 . .
H31A C31 H31B 109.5 . .
C221 C31 H31C 109.5 . .
H31A C31 H31C 109.5 . .
H31B C31 H31C 109.5 . .
C223 C33 H32A 111.1(13) . .
C223 C33 H32B 112.6(14) . .
H32A C33 H32B 103.2(17) . .
C223 C33 H32C 113.2(12) . .
H32A C33 H32C 107.5(17) . .
H32B C33 H32C 108.6(18) . .
C112 C111 C116 123.26(12) . .
C112 C111 Cl2 119.03(11) . .
C116 C111 Cl2 117.70(10) . .
O2 C112 C111 126.82(12) . .
O2 C112 C113 115.53(11) . .
C111 C112 C113 117.64(12) . .
O3 C113 C114 123.17(12) . .
O3 C113 C112 117.97(13) . .
C114 C113 C112 118.86(11) . .
C115 C114 C113 121.25(12) . .
C115 C114 Cl1 120.58(11) . .
C113 C114 Cl1 118.15(10) . .
O5 C115 C114 121.59(12) . .
O5 C115 C116 117.62(11) . .
C114 C115 C116 120.73(12) . .
O6 C116 C111 125.98(13) . .
O6 C116 C115 115.83(12) . .
C111 C116 C115 118.16(11) . .
C216 C211 C212 122.74(12) . .
C216 C211 Cl3 118.11(10) . .
C212 C211 Cl3 119.14(10) . .
O12 C212 C211 124.61(13) . .
O12 C212 C213 117.60(12) . .
C211 C212 C213 117.78(11) . .
O13 C213 C214 123.60(13) . .
O13 C213 C212 118.13(12) . .
C214 C213 C212 118.26(11) . .
C215 C214 C213 120.48(12) . .
C215 C214 Cl4 121.35(10) . .
C213 C214 Cl4 118.17(10) . .
O15 C215 C214 122.16(12) . .
O15 C215 C216 115.79(11) . .
C214 C215 C216 122.03(12) . .
O16 C216 C211 126.37(12) . .
O16 C216 C215 115.12(11) . .
C211 C216 C215 118.50(11) . .
C312 C311 C313 121.68(13) . 2_645
C312 C311 Cl5 121.33(11) . .
C313 C311 Cl5 116.97(10) 2_645 .
O32 C312 C311 122.45(13) . .
O32 C312 C313 117.38(12) . .
C311 C312 C313 120.17(12) . .
O33 C313 C311 123.28(13) . 2_645
O33 C313 C312 118.58(13) . .
C311 C313 C312 118.14(12) 2_645 .

loop_
_geom_bond_atom_site_label_1
_geom_bond_atom_site_label_2
_geom_bond_distance
_geom_bond_site_symmetry_2
Cl1 C114 1.7287(13) .
Cl2 C111 1.7359(13) .
Cl3 C211 1.7356(14) .
Cl4 C214 1.7278(14) .
Cl5 C311 1.7175(14) .
O2 C112 1.2613(16) .
O3 C113 1.2219(16) .
O5 C115 1.3196(17) .
O5 H5 0.84(2) .
O6 C116 1.2409(16) .
O16 C216 1.2564(15) .
O15 C215 1.3240(16) .
O15 H15 0.81(2) .
O12 C212 1.2392(16) .
O13 C213 1.2221(16) .
O32 C312 1.3246(16) .
O32 H32 0.89(2) .
O33 C313 1.2202(16) .
N125 C124 1.3406(18) .
N125 C126 1.3453(19) .
N125 H125 0.897(19) .
N225 C226 1.3389(18) .
N225 C224 1.3428(18) .
N225 H225 0.89(2) .
C121 C126 1.378(2) .
C121 C122 1.394(2) .
C121 C21 1.511(2) .
C122 C123 1.390(2) .
C122 H122 0.913(17) .
C123 C124 1.3923(19) .
C123 C23 1.501(2) .
C124 H124 0.939(16) .
C126 H126 0.958(17) .
C221 C226 1.3837(19) .
C221 C222 1.392(2) .
C221 C31 1.504(2) .
C222 C223 1.402(2) .
C222 H222 0.975(17) .
C223 C224 1.382(2) .
C223 C33 1.504(2) .
C224 H224 0.953(17) .
C226 H226 0.895(16) .
C21 H21A 0.99(3) .
C21 H21B 0.88(3) .
C21 H21C 0.95(3) .
C23 H23A 0.94(2) .
C23 H23B 0.98(2) .
C23 H23C 0.95(2) .
C31 H31A 0.96 .
C31 H31B 0.96 .
C31 H31C 0.96 .
C33 H32A 0.96(2) .
C33 H32B 0.95(2) .
C33 H32C 0.95(2) .
C111 C112 1.3841(18) .
C111 C116 1.416(2) .
C112 C113 1.5415(18) .
C113 C114 1.4466(19) .
C114 C115 1.3521(18) .
C115 C116 1.5212(18) .
C211 C216 1.3978(17) .
C211 C212 1.4045(18) .
C212 C213 1.545(2) .
C213 C214 1.4564(19) .
C214 C215 1.3526(18) .
C215 C216 1.5050(19) .
C311 C312 1.3493(19) .
C311 C313 1.455(2) 2_645
C312 C313 1.5067(19) .
C313 C311 1.454(2) 2_645

loop_
_geom_torsion_atom_site_label_1
_geom_torsion_atom_site_label_2
_geom_torsion_atom_site_label_3
_geom_torsion_atom_site_label_4
_geom_torsion
_geom_torsion_site_symmetry_1
_geom_torsion_site_symmetry_4
C126 C121 C122 C123 1.3(2) . .
C21 C121 C122 C123 -177.89(17) . .
C121 C122 C123 C124 -0.2(2) . .
C121 C122 C123 C23 179.78(16) . .
C126 N125 C124 C123 1.4(2) . .
C122 C123 C124 N125 -1.1(2) . .
C23 C123 C124 N125 178.87(15) . .
C124 N125 C126 C121 -0.3(2) . .
C122 C121 C126 N125 -1.0(2) . .
C21 C121 C126 N125 178.16(16) . .
C226 C221 C222 C223 1.7(2) . .
C31 C221 C222 C223 -177.03(13) . .
C221 C222 C223 C224 -0.5(2) . .
C221 C222 C223 C33 177.40(13) . .
C226 N225 C224 C223 0.8(2) . .
C222 C223 C224 N225 -0.7(2) . .
C33 C223 C224 N225 -178.65(13) . .
C224 N225 C226 C221 0.4(2) . .
C222 C221 C226 N225 -1.6(2) . .
C31 C221 C226 N225 177.12(13) . .
C116 C111 C112 O2 179.33(14) . .
Cl2 C111 C112 O2 -2.0(2) . .
C116 C111 C112 C113 -1.8(2) . .
Cl2 C111 C112 C113 176.93(10) . .
O2 C112 C113 O3 0.1(2) . .
C111 C112 C113 O3 -178.96(14) . .
O2 C112 C113 C114 -179.72(13) . .
C111 C112 C113 C114 1.3(2) . .
O3 C113 C114 C115 -178.34(15) . .
C112 C113 C114 C115 1.4(2) . .
O3 C113 C114 Cl1 0.1(2) . .
C112 C113 C114 Cl1 179.88(10) . .
C113 C114 C115 O5 179.37(13) . .
Cl1 C114 C115 O5 1.0(2) . .
C113 C114 C115 C116 -3.5(2) . .
Cl1 C114 C115 C116 178.09(10) . .
C112 C111 C116 O6 177.95(14) . .
Cl2 C111 C116 O6 -0.8(2) . .
C112 C111 C116 C115 -0.2(2) . .
Cl2 C111 C116 C115 -178.90(10) . .
O5 C115 C116 O6 1.87(19) . .
C114 C115 C116 O6 -175.38(14) . .
O5 C115 C116 C111 -179.81(13) . .
C114 C115 C116 C111 2.9(2) . .
C216 C211 C212 O12 -175.80(13) . .
Cl3 C211 C212 O12 2.99(19) . .
C216 C211 C212 C213 5.63(19) . .
Cl3 C211 C212 C213 -175.58(9) . .
O12 C212 C213 O13 -2.72(18) . .
C211 C212 C213 O13 175.96(12) . .
O12 C212 C213 C214 178.44(12) . .
C211 C212 C213 C214 -2.88(17) . .
O13 C213 C214 C215 -179.49(13) . .
C212 C213 C214 C215 -0.71(19) . .
O13 C213 C214 Cl4 -0.03(18) . .
C212 C213 C214 Cl4 178.74(9) . .
C213 C214 C215 O15 179.67(12) . .
Cl4 C214 C215 O15 0.23(19) . .
C213 C214 C215 C216 1.8(2) . .
Cl4 C214 C215 C216 -177.66(9) . .
C212 C211 C216 O16 175.97(12) . .
Cl3 C211 C216 O16 -2.84(19) . .
C212 C211 C216 C215 -4.67(19) . .
Cl3 C211 C216 C215 176.52(9) . .
O15 C215 C216 O16 2.19(16) . .
C214 C215 C216 O16 -179.79(12) . .
O15 C215 C216 C211 -177.24(11) . .
C214 C215 C216 C211 0.78(19) . .
C313 C311 C312 O32 -179.84(12) 2_645 .
Cl5 C311 C312 O32 1.47(19) . .
C313 C311 C312 C313 1.2(2) 2_645 .
Cl5 C311 C312 C313 -177.52(9) . .
O32 C312 C313 O33 0.00(18) . .
C311 C312 C313 O33 179.04(13) . .
O32 C312 C313 C311 179.83(11) . 2_645
C311 C312 C313 C311 -1.1(2) . 2_645
